data_7108521
loop_
_publ_author_name
'Teng-Yue Jian'
'Li-Hui Sun'
'Song Ye'

_publ_section_title
;
 Highly enantioselective [4 + 2] cyclization of chloroaldehydes and
 1-azadienes catalyzed by N-heterocyclic carbenes
;
_journal_name_full Chem.Commun.
_journal_page_first 10907
_journal_paper_doi 10.1039/c2cc35273g
_journal_volume 48
_journal_year 2012
_chemical_absolute_configuration ad
_chemical_formula_moiety 'C25 H23 N O3 S'
_chemical_formula_sum 'C25 H23 N O3 S'
_chemical_formula_weight 417.50
_chemical_name_systematic
;
?
;
_space_group_IT_number 19
_symmetry_cell_setting orthorhombic
_symmetry_space_group_name_Hall 'P 2ac 2ab'
_symmetry_space_group_name_H-M 'P 21 21 21'
_atom_sites_solution_hydrogens geom
_atom_sites_solution_primary direct
_atom_sites_solution_secondary difmap
_audit_creation_method SHELXL-97
_cell_angle_alpha 90.00
_cell_angle_beta 90.00
_cell_angle_gamma 90.00
_cell_formula_units_Z 4
_cell_length_a 7.4766(15)
_cell_length_b 8.0156(16)
_cell_length_c 36.105(7)
_cell_measurement_reflns_used 5504
_cell_measurement_temperature 173(2)
_cell_measurement_theta_max 25.3489
_cell_measurement_theta_min 1.6921
_cell_volume 2163.8(7)
_computing_cell_refinement 'CrystalClear (Rigaku Inc., 2008)'
_computing_data_collection 'CrystalClear (Rigaku Inc., 2008)'
_computing_data_reduction 'CrystalClear (Rigaku Inc., 2008)'
_computing_molecular_graphics
;
Mercury: visualization and analysis of crystal structures, C. F. Macrae,
P. R. Edgington, P. McCabe, E. Pidcock, G. P. Shields, R. Taylor,
M. Towler and J. van de Streek, J. Appl. Cryst., 39, 453-457, 2006.
;
_computing_publication_material 'SHELX-97 (Sheldrick, 1997)'
_computing_structure_refinement 'SHELXL-97 (Sheldrick, 1997)'
_computing_structure_solution 'SHELXS-97 (Sheldrick, 1990)'
_diffrn_ambient_temperature 173(2)
_diffrn_detector_area_resol_mean 28.5714
_diffrn_measured_fraction_theta_full 0.997
_diffrn_measured_fraction_theta_max 0.997
_diffrn_measurement_device_type 'MM007HF + CCD (Saturn724+)'
_diffrn_measurement_method '\w scans at fixed \c = 45\%'
_diffrn_radiation_monochromator Confocal
_diffrn_radiation_source 'Rotating Anode'
_diffrn_radiation_type MoK\a
_diffrn_radiation_wavelength 0.71073
_diffrn_reflns_av_R_equivalents 0.0542
_diffrn_reflns_av_sigmaI/netI 0.0488
_diffrn_reflns_limit_h_max 7
_diffrn_reflns_limit_h_min -9
_diffrn_reflns_limit_k_max 8
_diffrn_reflns_limit_k_min -9
_diffrn_reflns_limit_l_max 39
_diffrn_reflns_limit_l_min -43
_diffrn_reflns_number 9896
_diffrn_reflns_theta_full 25.36
_diffrn_reflns_theta_max 25.36
_diffrn_reflns_theta_min 1.13
_exptl_absorpt_coefficient_mu 0.176
_exptl_absorpt_correction_T_max 1.0000
_exptl_absorpt_correction_T_min 0.6388
_exptl_absorpt_correction_type multi-scan
_exptl_absorpt_process_details 'CrystalClear (Rigaku Inc., 2008)'
_exptl_crystal_colour Colorless
_exptl_crystal_density_diffrn 1.282
_exptl_crystal_density_method 'not measured'
_exptl_crystal_description block
_exptl_crystal_F_000 880
_exptl_crystal_size_max 0.31
_exptl_crystal_size_mid 0.24
_exptl_crystal_size_min 0.17
_refine_diff_density_max 0.238
_refine_diff_density_min -0.241
_refine_diff_density_rms 0.057
_refine_ls_abs_structure_details 'Flack H D (1983), Acta Cryst. A39, 876-881'
_refine_ls_abs_structure_Flack -0.04(9)
_refine_ls_extinction_method none
_refine_ls_goodness_of_fit_ref 1.067
_refine_ls_hydrogen_treatment constr
_refine_ls_matrix_type full
_refine_ls_number_parameters 271
_refine_ls_number_reflns 3947
_refine_ls_number_restraints 0
_refine_ls_restrained_S_all 1.067
_refine_ls_R_factor_all 0.0464
_refine_ls_R_factor_gt 0.0425
_refine_ls_shift/su_max 0.001
_refine_ls_shift/su_mean 0.000
_refine_ls_structure_factor_coef Fsqd
_refine_ls_weighting_details 'calc w=1/[\s^2^(Fo^2^)+(0.0457P)^2^+0.4479P] where P=(Fo^2^+2Fc^2^)/3'
_refine_ls_weighting_scheme calc
_refine_ls_wR_factor_gt 0.1017
_refine_ls_wR_factor_ref 0.1069
_reflns_number_gt 3674
_reflns_number_total 3947
_reflns_threshold_expression >2sigma(I)
_cod_data_source_file c2cc35273g.txt
_cod_data_source_block a
_cod_original_cell_volume 2163.7(7)
_cod_original_sg_symbol_H-M P2(1)2(1)2(1)
_cod_database_code 7108521

loop_
_symmetry_equiv_pos_as_xyz
'x, y, z'
'-x+1/2, -y, z+1/2'
'-x, y+1/2, -z+1/2'
'x+1/2, -y+1/2, -z'

loop_
_atom_site_label
_atom_site_type_symbol
_atom_site_fract_x
_atom_site_fract_y
_atom_site_fract_z
_atom_site_U_iso_or_equiv
_atom_site_adp_type
_atom_site_occupancy
_atom_site_symmetry_multiplicity
_atom_site_calc_flag
_atom_site_refinement_flags
S1 S 0.74613(8) 1.00004(7) 0.849465(14) 0.03734(16) Uani 1 1 d .
O1 O 0.5744(2) 1.0387(2) 0.83455(5) 0.0535(5) Uani 1 1 d .
O2 O 0.7755(3) 0.84323(19) 0.86689(5) 0.0469(5) Uani 1 1 d .
O3 O 1.0490(2) 1.03410(18) 0.89987(4) 0.0393(4) Uani 1 1 d .
N1 N 0.7861(3) 1.1521(2) 0.88097(5) 0.0334(4) Uani 1 1 d .
C1 C 1.2957(6) 1.1120(5) 0.72965(10) 0.0935(13) Uani 1 1 d .
H1A H 1.2438 1.1796 0.7098 0.140 Uiso 1 1 calc R
H1B H 1.3325 1.0035 0.7197 0.140 Uiso 1 1 calc R
H1C H 1.4001 1.1696 0.7399 0.140 Uiso 1 1 calc R
C2 C 1.1582(5) 1.0864(4) 0.75975(8) 0.0575(8) Uani 1 1 d .
C3 C 0.9862(5) 1.1470(4) 0.75631(8) 0.0716(10) Uani 1 1 d .
H3A H 0.9537 1.2068 0.7346 0.086 Uiso 1 1 calc R
C4 C 0.8616(4) 1.1223(4) 0.78357(7) 0.0562(8) Uani 1 1 d .
H4A H 0.7448 1.1675 0.7810 0.067 Uiso 1 1 calc R
C5 C 0.9061(3) 1.0319(3) 0.81471(6) 0.0355(5) Uani 1 1 d .
C6 C 1.0750(3) 0.9670(3) 0.81847(6) 0.0408(6) Uani 1 1 d .
H6A H 1.1050 0.9028 0.8397 0.049 Uiso 1 1 calc R
C7 C 1.2013(3) 0.9954(3) 0.79127(7) 0.0483(6) Uani 1 1 d .
H7A H 1.3188 0.9523 0.7941 0.058 Uiso 1 1 calc R
C8 C 0.9415(3) 1.1453(2) 0.90290(6) 0.0314(5) Uani 1 1 d .
C9 C 0.9577(3) 1.2874(3) 0.93044(6) 0.0304(5) Uani 1 1 d .
H9A H 0.8620 1.2707 0.9494 0.037 Uiso 1 1 calc R
C10 C 0.9215(3) 1.4583(2) 0.91182(6) 0.0319(5) Uani 1 1 d .
H10A H 0.9075 1.5429 0.9320 0.038 Uiso 1 1 calc R
C11 C 0.7457(3) 1.4459(3) 0.89186(6) 0.0367(5) Uani 1 1 d .
H11A H 0.6755 1.5437 0.8888 0.044 Uiso 1 1 calc R
C12 C 0.6856(3) 1.3031(3) 0.87840(6) 0.0374(5) Uani 1 1 d .
H12A H 0.5719 1.3008 0.8666 0.045 Uiso 1 1 calc R
C13 C 1.0731(3) 1.5159(3) 0.88699(6) 0.0314(5) Uani 1 1 d .
C14 C 1.1127(4) 1.4378(3) 0.85348(7) 0.0438(6) Uani 1 1 d .
H14A H 1.0394 1.3487 0.8451 0.053 Uiso 1 1 calc R
C15 C 1.2568(4) 1.4879(3) 0.83227(7) 0.0474(6) Uani 1 1 d .
H15A H 1.2832 1.4321 0.8097 0.057 Uiso 1 1 calc R
C16 C 1.3621(3) 1.6187(3) 0.84383(7) 0.0426(6) Uani 1 1 d .
H16A H 1.4615 1.6530 0.8293 0.051 Uiso 1 1 calc R
C17 C 1.3230(4) 1.6994(3) 0.87640(6) 0.0401(6) Uani 1 1 d .
H17A H 1.3949 1.7904 0.8843 0.048 Uiso 1 1 calc R
C18 C 1.1800(3) 1.6490(3) 0.89776(6) 0.0349(5) Uani 1 1 d .
H18A H 1.1541 1.7063 0.9202 0.042 Uiso 1 1 calc R
C19 C 1.1371(3) 1.2763(3) 0.95071(6) 0.0344(5) Uani 1 1 d .
H19A H 1.1501 1.1627 0.9611 0.041 Uiso 1 1 calc R
H19B H 1.2346 1.2930 0.9325 0.041 Uiso 1 1 calc R
C20 C 1.1590(3) 1.4021(3) 0.98175(6) 0.0357(5) Uani 1 1 d .
C21 C 1.3058(3) 1.5074(3) 0.98324(6) 0.0444(6) Uani 1 1 d .
H21A H 1.3922 1.5045 0.9640 0.053 Uiso 1 1 calc R
C22 C 1.3277(4) 1.6174(3) 1.01276(7) 0.0555(8) Uani 1 1 d .
H22A H 1.4285 1.6896 1.0133 0.067 Uiso 1 1 calc R
C23 C 1.2049(4) 1.6225(3) 1.04100(7) 0.0533(8) Uani 1 1 d .
H23A H 1.2210 1.6968 1.0612 0.064 Uiso 1 1 calc R
C24 C 1.0580(4) 1.5187(3) 1.03973(7) 0.0534(7) Uani 1 1 d .
H24A H 0.9715 1.5220 1.0590 0.064 Uiso 1 1 calc R
C25 C 1.0367(4) 1.4094(3) 1.01029(6) 0.0439(6) Uani 1 1 d .
H25A H 0.9354 1.3379 1.0098 0.053 Uiso 1 1 calc R

loop_
_atom_site_aniso_label
_atom_site_aniso_U_11
_atom_site_aniso_U_22
_atom_site_aniso_U_33
_atom_site_aniso_U_23
_atom_site_aniso_U_13
_atom_site_aniso_U_12
S1 0.0399(3) 0.0355(3) 0.0366(3) -0.0027(2) -0.0047(2) -0.0097(3)
O1 0.0354(10) 0.0639(12) 0.0611(11) -0.0109(9) -0.0129(9) -0.0087(9)
O2 0.0631(13) 0.0316(9) 0.0460(9) 0.0003(7) 0.0018(9) -0.0127(9)
O3 0.0468(10) 0.0343(8) 0.0368(8) -0.0024(7) -0.0070(8) 0.0088(8)
N1 0.0328(11) 0.0309(10) 0.0365(9) 0.0013(8) -0.0030(8) -0.0014(8)
C1 0.111(3) 0.083(3) 0.087(2) 0.017(2) 0.046(2) -0.006(2)
C2 0.071(2) 0.0474(16) 0.0537(16) 0.0092(13) 0.0143(15) -0.0022(15)
C3 0.098(3) 0.070(2) 0.0462(16) 0.0262(15) 0.0139(17) 0.021(2)
C4 0.0606(18) 0.0624(18) 0.0456(15) 0.0151(13) -0.0040(14) 0.0157(15)
C5 0.0432(14) 0.0321(11) 0.0312(10) -0.0029(9) -0.0071(10) -0.0042(10)
C6 0.0460(14) 0.0468(13) 0.0297(10) -0.0020(10) -0.0076(11) 0.0004(12)
C7 0.0442(14) 0.0561(15) 0.0445(13) -0.0106(12) -0.0025(11) 0.0004(14)
C8 0.0362(13) 0.0277(10) 0.0303(10) 0.0040(9) -0.0010(10) -0.0029(10)
C9 0.0326(13) 0.0301(10) 0.0287(10) -0.0011(8) 0.0003(10) 0.0000(10)
C10 0.0308(12) 0.0272(10) 0.0378(11) -0.0026(8) 0.0016(10) -0.0007(9)
C11 0.0324(13) 0.0315(11) 0.0463(12) 0.0032(9) -0.0010(11) 0.0041(10)
C12 0.0290(13) 0.0399(13) 0.0432(12) 0.0035(10) -0.0033(10) 0.0032(11)
C13 0.0309(11) 0.0268(10) 0.0366(11) 0.0037(9) -0.0004(9) 0.0014(10)
C14 0.0519(16) 0.0385(13) 0.0410(12) -0.0036(10) 0.0033(12) -0.0089(12)
C15 0.0554(16) 0.0462(13) 0.0406(12) -0.0033(11) 0.0121(12) -0.0003(15)
C16 0.0374(14) 0.0452(14) 0.0452(14) 0.0112(11) 0.0040(11) -0.0014(12)
C17 0.0395(14) 0.0369(13) 0.0438(13) 0.0085(11) -0.0058(11) -0.0066(11)
C18 0.0358(13) 0.0309(11) 0.0379(11) 0.0028(9) -0.0043(10) 0.0007(10)
C19 0.0355(13) 0.0349(12) 0.0329(11) -0.0031(9) -0.0038(10) 0.0009(10)
C20 0.0423(14) 0.0344(12) 0.0304(11) 0.0030(9) -0.0073(10) -0.0003(11)
C21 0.0482(15) 0.0489(14) 0.0360(11) 0.0069(11) -0.0071(11) -0.0112(13)
C22 0.072(2) 0.0463(15) 0.0479(15) 0.0051(12) -0.0160(15) -0.0222(15)
C23 0.080(2) 0.0403(14) 0.0394(13) -0.0037(11) -0.0152(14) -0.0096(14)
C24 0.0733(19) 0.0513(15) 0.0356(12) -0.0086(12) 0.0023(13) -0.0002(16)
C25 0.0501(15) 0.0436(13) 0.0378(12) -0.0045(10) -0.0001(12) -0.0096(12)

loop_
_atom_type_symbol
_atom_type_description
_atom_type_scat_dispersion_real
_atom_type_scat_dispersion_imag
_atom_type_scat_source
C C 0.0033 0.0016 'International Tables Vol C Tables 4.2.6.8 and 6.1.1.4'
H H 0.0000 0.0000 'International Tables Vol C Tables 4.2.6.8 and 6.1.1.4'
N N 0.0061 0.0033 'International Tables Vol C Tables 4.2.6.8 and 6.1.1.4'
O O 0.0106 0.0060 'International Tables Vol C Tables 4.2.6.8 and 6.1.1.4'
S S 0.1246 0.1234 'International Tables Vol C Tables 4.2.6.8 and 6.1.1.4'

loop_
_geom_angle_atom_site_label_1
_geom_angle_atom_site_label_2
_geom_angle_atom_site_label_3
_geom_angle
O2 S1 O1 119.84(12)
O2 S1 N1 108.16(10)
O1 S1 N1 104.86(11)
O2 S1 C5 109.88(11)
O1 S1 C5 108.20(11)
N1 S1 C5 104.81(10)
C8 N1 C12 120.28(19)
C8 N1 S1 119.73(15)
C12 N1 S1 118.25(16)
C2 C1 H1A 109.5
C2 C1 H1B 109.5
H1A C1 H1B 109.5
C2 C1 H1C 109.5
H1A C1 H1C 109.5
H1B C1 H1C 109.5
C3 C2 C7 118.3(3)
C3 C2 C1 121.4(3)
C7 C2 C1 120.2(3)
C4 C3 C2 121.2(3)
C4 C3 H3A 119.4
C2 C3 H3A 119.4
C3 C4 C5 119.8(3)
C3 C4 H4A 120.1
C5 C4 H4A 120.1
C6 C5 C4 120.1(2)
C6 C5 S1 120.15(17)
C4 C5 S1 119.7(2)
C5 C6 C7 119.8(2)
C5 C6 H6A 120.1
C7 C6 H6A 120.1
C6 C7 C2 120.7(3)
C6 C7 H7A 119.6
C2 C7 H7A 119.6
O3 C8 N1 121.88(19)
O3 C8 C9 124.2(2)
N1 C8 C9 113.92(19)
C8 C9 C19 109.84(18)
C8 C9 C10 111.45(16)
C19 C9 C10 114.31(19)
C8 C9 H9A 106.9
C19 C9 H9A 106.9
C10 C9 H9A 106.9
C11 C10 C13 112.97(18)
C11 C10 C9 107.59(18)
C13 C10 C9 113.27(18)
C11 C10 H10A 107.6
C13 C10 H10A 107.6
C9 C10 H10A 107.6
C12 C11 C10 122.1(2)
C12 C11 H11A 119.0
C10 C11 H11A 119.0
C11 C12 N1 122.1(2)
C11 C12 H12A 119.0
N1 C12 H12A 119.0
C18 C13 C14 117.8(2)
C18 C13 C10 119.88(19)
C14 C13 C10 122.3(2)
C15 C14 C13 121.1(2)
C15 C14 H14A 119.5
C13 C14 H14A 119.5
C16 C15 C14 120.0(2)
C16 C15 H15A 120.0
C14 C15 H15A 120.0
C17 C16 C15 119.8(2)
C17 C16 H16A 120.1
C15 C16 H16A 120.1
C16 C17 C18 120.4(2)
C16 C17 H17A 119.8
C18 C17 H17A 119.8
C17 C18 C13 121.0(2)
C17 C18 H18A 119.5
C13 C18 H18A 119.5
C20 C19 C9 114.18(19)
C20 C19 H19A 108.7
C9 C19 H19A 108.7
C20 C19 H19B 108.7
C9 C19 H19B 108.7
H19A C19 H19B 107.6
C25 C20 C21 118.1(2)
C25 C20 C19 120.6(2)
C21 C20 C19 121.3(2)
C20 C21 C22 120.6(3)
C20 C21 H21A 119.7
C22 C21 H21A 119.7
C23 C22 C21 120.5(3)
C23 C22 H22A 119.7
C21 C22 H22A 119.7
C22 C23 C24 119.4(2)
C22 C23 H23A 120.3
C24 C23 H23A 120.3
C23 C24 C25 119.9(3)
C23 C24 H24A 120.1
C25 C24 H24A 120.1
C20 C25 C24 121.6(2)
C20 C25 H25A 119.2
C24 C25 H25A 119.2

loop_
_geom_bond_atom_site_label_1
_geom_bond_atom_site_label_2
_geom_bond_distance
S1 O2 1.4226(17)
S1 O1 1.4263(18)
S1 N1 1.6938(19)
S1 C5 1.752(2)
O3 C8 1.205(3)
N1 C8 1.407(3)
N1 C12 1.427(3)
C1 C2 1.510(4)
C1 H1A 0.9800
C1 H1B 0.9800
C1 H1C 0.9800
C2 C3 1.380(5)
C2 C7 1.389(4)
C3 C4 1.370(4)
C3 H3A 0.9500
C4 C5 1.379(3)
C4 H4A 0.9500
C5 C6 1.373(3)
C6 C7 1.381(3)
C6 H6A 0.9500
C7 H7A 0.9500
C8 C9 1.517(3)
C9 C19 1.530(3)
C9 C10 1.549(3)
C9 H9A 1.0000
C10 C11 1.502(3)
C10 C13 1.517(3)
C10 H10A 1.0000
C11 C12 1.323(3)
C11 H11A 0.9500
C12 H12A 0.9500
C13 C18 1.389(3)
C13 C14 1.394(3)
C14 C15 1.381(3)
C14 H14A 0.9500
C15 C16 1.376(4)
C15 H15A 0.9500
C16 C17 1.373(4)
C16 H16A 0.9500
C17 C18 1.379(3)
C17 H17A 0.9500
C18 H18A 0.9500
C19 C20 1.516(3)
C19 H19A 0.9900
C19 H19B 0.9900
C20 C25 1.379(3)
C20 C21 1.385(3)
C21 C22 1.393(4)
C21 H21A 0.9500
C22 C23 1.372(4)
C22 H22A 0.9500
C23 C24 1.379(4)
C23 H23A 0.9500
C24 C25 1.386(3)
C24 H24A 0.9500
C25 H25A 0.9500

loop_
_geom_torsion_atom_site_label_1
_geom_torsion_atom_site_label_2
_geom_torsion_atom_site_label_3
_geom_torsion_atom_site_label_4
_geom_torsion
O2 S1 N1 C8 46.78(19)
O1 S1 N1 C8 175.74(17)
C5 S1 N1 C8 -70.41(18)
O2 S1 N1 C12 -148.19(18)
O1 S1 N1 C12 -19.2(2)
C5 S1 N1 C12 94.62(19)
C7 C2 C3 C4 1.7(5)
C1 C2 C3 C4 179.5(3)
C2 C3 C4 C5 -1.7(5)
C3 C4 C5 C6 0.2(4)
C3 C4 C5 S1 -179.8(2)
O2 S1 C5 C6 -31.8(2)
O1 S1 C5 C6 -164.33(19)
N1 S1 C5 C6 84.2(2)
O2 S1 C5 C4 148.2(2)
O1 S1 C5 C4 15.7(2)
N1 S1 C5 C4 -95.8(2)
C4 C5 C6 C7 1.2(4)
S1 C5 C6 C7 -178.75(19)
C5 C6 C7 C2 -1.2(4)
C3 C2 C7 C6 -0.2(4)
C1 C2 C7 C6 -178.1(3)
C12 N1 C8 O3 -164.3(2)
S1 N1 C8 O3 0.4(3)
C12 N1 C8 C9 16.6(3)
S1 N1 C8 C9 -178.71(15)
O3 C8 C9 C19 5.3(3)
N1 C8 C9 C19 -175.60(17)
O3 C8 C9 C10 133.0(2)
N1 C8 C9 C10 -47.9(3)
C8 C9 C10 C11 52.2(2)
C19 C9 C10 C11 177.45(18)
C8 C9 C10 C13 -73.4(2)
C19 C9 C10 C13 51.9(2)
C13 C10 C11 C12 96.8(3)
C9 C10 C11 C12 -28.9(3)
C10 C11 C12 N1 -1.9(4)
C8 N1 C12 C11 9.6(3)
S1 N1 C12 C11 -155.4(2)
C11 C10 C13 C18 128.2(2)
C9 C10 C13 C18 -109.1(2)
C11 C10 C13 C14 -52.9(3)
C9 C10 C13 C14 69.8(3)
C18 C13 C14 C15 2.0(4)
C10 C13 C14 C15 -176.9(2)
C13 C14 C15 C16 -1.1(4)
C14 C15 C16 C17 -0.2(4)
C15 C16 C17 C18 0.7(4)
C16 C17 C18 C13 0.3(4)
C14 C13 C18 C17 -1.6(3)
C10 C13 C18 C17 177.3(2)
C8 C9 C19 C20 -173.94(18)
C10 C9 C19 C20 59.9(2)
C9 C19 C20 C25 56.4(3)
C9 C19 C20 C21 -126.6(2)
C25 C20 C21 C22 -0.2(4)
C19 C20 C21 C22 -177.3(2)
C20 C21 C22 C23 0.5(4)
C21 C22 C23 C24 -0.7(4)
C22 C23 C24 C25 0.7(4)
C21 C20 C25 C24 0.2(4)
C19 C20 C25 C24 177.3(2)
C23 C24 C25 C20 -0.4(4)
